data_9006823
loop_
_publ_author_name
'Kagi, H.'
'Parise, J. B.'
'Cho, H.'
'Rossman, G. R.'
'Loveday, J. S.'

_publ_section_title
;
 Hydrogen bonding interactions in phase A [Mg7Si2O8(OH)6]
 at ambient and high pressure
 Sample: P = 3.2 GPa
;
_journal_name_full 'Physics and Chemistry of Minerals'
_journal_page_first 225
_journal_page_last 233
_journal_paper_doi 10.1007/s002690050251
_journal_volume 27
_journal_year 2000
_chemical_formula_sum 'H6 Mg7 O14 Si2'
_space_group_IT_number 173
_symmetry_space_group_name_Hall 'P 6c'
_symmetry_space_group_name_H-M 'P 63'
_cell_angle_alpha 90
_cell_angle_beta 90
_cell_angle_gamma 120
_cell_length_a 7.7972
_cell_length_b 7.7972
_cell_length_c 9.5071
_cell_formula_units_Z 2
_cell_volume 500.560
_diffrn_ambient_pressure 3.2e+06
_exptl_crystal_density_diffrn 3.028
_cod_depositor_comments
;
 Adding the _atom_site_type_symbol data item.

 Antanas Vaitkus,
 2017-02-17
;
_cod_original_formula_sum 'Mg7 Si2 O14 H6'
_cod_database_code 9006823

loop_
_symmetry_equiv_pos_as_xyz
x,y,z
x-y,x,1/2+z
-y,x-y,z
-x,-y,1/2+z
-x+y,-x,z
y,-x+y,1/2+z

loop_
_atom_site_label
_atom_site_type_symbol
_atom_site_fract_x
_atom_site_fract_y
_atom_site_fract_z
_atom_site_U_iso_or_equiv
Mg1 Mg 0.37220 0.45470 0.38570 0.00355
Mg2 Mg 0.22520 0.24380 0.11270 0.00355
Mg3 Mg 0.33333 0.66667 0.10290 0.00355
Si1 Si 0.66667 0.33333 0.17410 0.00215
Si2 Si 0.00000 0.00000 0.40180 0.00215
O1 O 0.20010 0.02740 -0.02400 0.00317
O2 O 0.47660 0.09880 0.48440 0.00317
O3 O 0.45380 0.29470 0.23200 0.00317
O4 O 0.17040 0.43670 0.23980 0.00317
O5 O 0.66667 0.33333 0.00000 0.00317
O6 O 0.00000 0.00000 0.23230 0.00317
HD1 H 0.45400 0.16500 0.40000 0.01874
HD2 H 0.03200 0.36300 0.23300 0.01874

_database_code_amcsd 0008405
